data_7022356
loop_
_publ_author_name
'Li, Bao'
'Dai, Xiaomei'
'Meng, Xianggao'
'Zhang, Tianle'
'Liu, Chengmei'
'Yu, Kaichao'

_publ_section_title
;
 Temperature-controlled synthesis and luminescent properties of two novel
 coordination polymers modeled by hexa-carboxylate ligand derived from
 cyclotriphosphazene.
;
_journal_issue 7
_journal_name_full 'Dalton transactions (Cambridge, England : 2003)'
_journal_page_first 2588
_journal_page_last 2593
_journal_paper_doi 10.1039/c2dt32431h
_journal_volume 42
_journal_year 2013
_chemical_formula_sum 'C42 H24 Cd2 N3 O20 P3'
_chemical_formula_weight 1208.37
_space_group_IT_number 165
_symmetry_cell_setting trigonal
_symmetry_space_group_name_Hall '-P 3 2"c'
_symmetry_space_group_name_H-M 'P -3 c 1'
_atom_sites_solution_hydrogens geom
_atom_sites_solution_primary direct
_atom_sites_solution_secondary difmap
_audit_creation_method SHELXL-97
_audit_update_record
;
2012-11-07 # Formatted by publCIF
;
_cell_angle_alpha 90.00
_cell_angle_beta 90.00
_cell_angle_gamma 120.00
_cell_formula_units_Z 2
_cell_length_a 17.3867(4)
_cell_length_b 17.3867(4)
_cell_length_c 11.3455(8)
_cell_measurement_reflns_used 1196
_cell_measurement_temperature 293(2)
_cell_measurement_theta_max 0.958
_cell_measurement_theta_min 0.950
_cell_volume 2970.2(2)
_computing_cell_refinement PROCESS-AUTO
_computing_data_collection 'PROCESS-AUTO (Rigaku Corporation,1998)'
_computing_data_reduction 'teXsan (Molecular Structure Corporation & Rigaku Corporation, 1999)'
_computing_molecular_graphics 'diamond 3.0'
_computing_publication_material 'SHELXL-97 (Sheldrick, 1997)'
_computing_structure_refinement 'SHELXL-97 (Sheldrick, 1997)'
_computing_structure_solution 'SHELXS-97 (Sheldrick, 1990)'
_diffrn_ambient_temperature 293(2)
_diffrn_measured_fraction_theta_full 0.969
_diffrn_measured_fraction_theta_max 0.969
_diffrn_measurement_device_type 'Rigaku R-AXIS RAPID imaging plate'
_diffrn_measurement_method 'omega scan'
_diffrn_radiation_monochromator graphite
_diffrn_radiation_source 'fine-focus sealed tube'
_diffrn_radiation_type MoK\a
_diffrn_radiation_wavelength 0.71073
_diffrn_reflns_av_R_equivalents 0.0000
_diffrn_reflns_av_sigmaI/netI 0.0433
_diffrn_reflns_limit_h_max 0
_diffrn_reflns_limit_h_min -17
_diffrn_reflns_limit_k_max 20
_diffrn_reflns_limit_k_min 0
_diffrn_reflns_limit_l_max 13
_diffrn_reflns_limit_l_min 0
_diffrn_reflns_number 1701
_diffrn_reflns_theta_full 25.00
_diffrn_reflns_theta_max 25.00
_diffrn_reflns_theta_min 3.84
_exptl_absorpt_coefficient_mu 0.862
_exptl_absorpt_correction_T_max 0.9582
_exptl_absorpt_correction_T_min 0.7821
_exptl_absorpt_correction_type multi-scan
_exptl_absorpt_process_details '(ABSCOR; Higashi, 1995)'
_exptl_crystal_colour cololess
_exptl_crystal_density_diffrn 1.351
_exptl_crystal_density_method 'not measured'
_exptl_crystal_description needle
_exptl_crystal_F_000 1196
_exptl_crystal_size_max 0.30
_exptl_crystal_size_mid 0.05
_exptl_crystal_size_min 0.05
_platon_squeeze_details
;
;
_refine_diff_density_max 0.871
_refine_diff_density_min -1.245
_refine_diff_density_rms 0.108
_refine_ls_extinction_method none
_refine_ls_goodness_of_fit_ref 0.975
_refine_ls_hydrogen_treatment constr
_refine_ls_matrix_type full
_refine_ls_number_parameters 179
_refine_ls_number_reflns 1701
_refine_ls_number_restraints 296
_refine_ls_restrained_S_all 0.946
_refine_ls_R_factor_all 0.1204
_refine_ls_R_factor_gt 0.0800
_refine_ls_shift/su_max 0.000
_refine_ls_shift/su_mean 0.000
_refine_ls_structure_factor_coef Fsqd
_refine_ls_weighting_details 'calc w=1/[\s^2^(Fo^2^)+(0.2000P)^2^+0.0000P] where P=(Fo^2^+2Fc^2^)/3'
_refine_ls_weighting_scheme calc
_refine_ls_wR_factor_gt 0.2596
_refine_ls_wR_factor_ref 0.2932
_reflns_number_gt 883
_reflns_number_total 1701
_reflns_threshold_expression >2sigma(I)
_cod_data_source_file c2dt32431h.txt
_cod_data_source_block compound2
_cod_original_sg_symbol_H-M P-3c1
_cod_database_code 7022356

loop_
_symmetry_equiv_pos_as_xyz
'x, y, z'
'-y, x-y, z'
'-x+y, -x, z'
'x-y, -y, -z+1/2'
'-x, -x+y, -z+1/2'
'y, x, -z+1/2'
'-x, -y, -z'
'y, -x+y, -z'
'x-y, x, -z'
'-x+y, y, z-1/2'
'x, x-y, z-1/2'
'-y, -x, z-1/2'

loop_
_atom_site_label
_atom_site_type_symbol
_atom_site_fract_x
_atom_site_fract_y
_atom_site_fract_z
_atom_site_U_iso_or_equiv
_atom_site_adp_type
_atom_site_occupancy
_atom_site_symmetry_multiplicity
_atom_site_calc_flag
_atom_site_refinement_flags
_atom_site_disorder_assembly
_atom_site_disorder_group
Cd1 Cd 0.6667 0.3333 0.33660(8) 0.0693(6) Uani 1 3 d SDU . .
O1W O 0.6667 0.3333 0.5352(8) 0.162(7) Uani 1 3 d SDU . .
C1 C 0.5020(13) 0.2301(10) 0.2655(11) 0.076(3) Uani 0.50 1 d PDU A -1
O1 O 0.5221(8) 0.2091(10) 0.3531(11) 0.093(3) Uani 0.50 1 d PDU A -1
O2 O 0.5454(9) 0.2877(9) 0.1998(12) 0.087(3) Uani 0.50 1 d PDU A -1
C5 C 0.2323(4) 0.0524(5) 0.1348(8) 0.073(3) Uani 0.50 1 d PGDU A -1
C6 C 0.2934(6) 0.1210(7) 0.0640(7) 0.082(3) Uani 0.50 1 d PGDU A -1
H6 H 0.2771 0.1293 -0.0110 0.098 Uiso 0.50 1 calc PR A -1
C7 C 0.3789(6) 0.1774(7) 0.1052(9) 0.081(3) Uani 0.50 1 d PGU A -1
H7 H 0.4198 0.2234 0.0578 0.097 Uiso 0.50 1 calc PR A -1
C2 C 0.4033(5) 0.1652(7) 0.2173(8) 0.073(3) Uani 0.50 1 d PGDU A -1
C3 C 0.3421(6) 0.0965(8) 0.2881(7) 0.081(4) Uani 0.50 1 d PGU A -1
H3 H 0.3584 0.0883 0.3631 0.097 Uiso 0.50 1 calc PR A -1
C4 C 0.2566(5) 0.0401(6) 0.2469(8) 0.079(3) Uani 0.50 1 d PGDU A -1
H4 H 0.2157 -0.0058 0.2943 0.095 Uiso 0.50 1 calc PR A -1
O3 O 0.1443(6) -0.0079(6) 0.1007(8) 0.075(2) Uani 0.50 1 d PDU A -1
O1A O 0.5195(8) 0.3149(10) 0.3679(10) 0.103(3) Uani 0.50 1 d PDU . -2
O2A O 0.5424(10) 0.2444(11) 0.2297(14) 0.091(3) Uani 0.50 1 d PDU . -2
C1A C 0.4852(13) 0.2647(11) 0.2745(12) 0.086(3) Uani 0.50 1 d PDU . -2
C2A C 0.3992(5) 0.2361(8) 0.2361(8) 0.074(3) Uani 0.50 1 d PGDU . -2
C3A C 0.3378(6) 0.2450(7) 0.3044(6) 0.070(3) Uani 0.50 1 d PGU . -2
H3A H 0.3537 0.2708 0.3788 0.084 Uiso 0.50 1 calc PR . -2
C4A C 0.2526(5) 0.2154(6) 0.2616(7) 0.068(3) Uani 0.50 1 d PGDU . -2
H4A H 0.2115 0.2214 0.3073 0.081 Uiso 0.50 1 calc PR . -2
C5A C 0.2288(4) 0.1769(6) 0.1505(8) 0.062(3) Uani 0.50 1 d PGDU . -2
C6A C 0.2903(6) 0.1680(7) 0.0822(7) 0.071(3) Uani 0.50 1 d PGDU . -2
H6A H 0.2744 0.1422 0.0078 0.085 Uiso 0.50 1 calc PR . -2
C7A C 0.3755(6) 0.1976(8) 0.1250(8) 0.081(3) Uani 0.50 1 d PGU . -2
H7A H 0.4166 0.1916 0.0792 0.097 Uiso 0.50 1 calc PR . -2
O3A O 0.1404(6) 0.1462(6) 0.1158(8) 0.064(2) Uani 0.50 1 d PDU . -2
P1 P 0.0910(2) 0.0000(2) -0.0045(2) 0.0642(19) Uani 0.475(19) 1 d PU . .
N1 N 0.0910(2) 0.0000(2) -0.0045(2) 0.060(3) Uani 0.525(19) 1 d PU . .

loop_
_atom_site_aniso_label
_atom_site_aniso_U_11
_atom_site_aniso_U_22
_atom_site_aniso_U_33
_atom_site_aniso_U_23
_atom_site_aniso_U_13
_atom_site_aniso_U_12
Cd1 0.0699(6) 0.0699(6) 0.0683(8) 0.000 0.000 0.0349(3)
O1W 0.200(12) 0.200(12) 0.087(6) 0.000 0.000 0.100(6)
C1 0.052(4) 0.097(6) 0.084(5) -0.003(4) 0.014(4) 0.040(4)
O1 0.064(5) 0.111(6) 0.094(5) 0.012(4) 0.007(4) 0.036(4)
O2 0.057(4) 0.104(7) 0.092(5) 0.007(4) 0.002(4) 0.034(5)
C5 0.052(5) 0.082(6) 0.078(5) 0.001(5) 0.005(4) 0.027(5)
C6 0.059(5) 0.088(6) 0.080(5) 0.001(5) 0.006(4) 0.023(5)
C7 0.064(4) 0.082(6) 0.075(5) -0.007(4) 0.007(4) 0.020(5)
C2 0.057(4) 0.084(5) 0.078(4) -0.003(4) 0.009(4) 0.036(4)
C3 0.059(5) 0.095(7) 0.079(6) -0.001(5) 0.004(5) 0.032(5)
C4 0.059(5) 0.094(7) 0.071(5) -0.004(6) 0.004(5) 0.028(5)
O3 0.059(4) 0.078(5) 0.078(4) 0.000(4) 0.001(3) 0.026(4)
O1A 0.076(6) 0.139(8) 0.083(5) -0.002(5) 0.001(5) 0.046(6)
O2A 0.059(4) 0.108(6) 0.102(5) 0.004(4) 0.002(4) 0.039(5)
C1A 0.060(4) 0.104(6) 0.087(4) 0.003(4) 0.002(4) 0.036(4)
C2A 0.061(4) 0.084(5) 0.077(5) 0.001(5) 0.007(4) 0.037(4)
C3A 0.068(5) 0.071(6) 0.070(5) 0.007(5) 0.006(4) 0.034(5)
C4A 0.071(5) 0.062(6) 0.076(5) 0.007(5) 0.009(5) 0.037(5)
C5A 0.070(5) 0.056(5) 0.069(5) 0.003(4) 0.006(4) 0.036(5)
C6A 0.060(4) 0.076(6) 0.077(5) -0.006(4) 0.005(4) 0.034(5)
C7A 0.062(4) 0.085(5) 0.079(5) -0.006(4) 0.006(4) 0.024(4)
O3A 0.063(5) 0.060(6) 0.084(5) 0.008(4) 0.018(4) 0.041(5)
P1 0.063(2) 0.063(2) 0.069(2) -0.0005(9) 0.0009(9) 0.0334(12)
N1 0.060(3) 0.060(3) 0.060(3) 0.0000(10) 0.0000(10) 0.0300(18)

loop_
_atom_type_symbol
_atom_type_description
_atom_type_scat_dispersion_real
_atom_type_scat_dispersion_imag
_atom_type_scat_source
C C 0.0033 0.0016 'International Tables Vol C Tables 4.2.6.8 and 6.1.1.4'
H H 0.0000 0.0000 'International Tables Vol C Tables 4.2.6.8 and 6.1.1.4'
Cd Cd -0.8075 1.2024 'International Tables Vol C Tables 4.2.6.8 and 6.1.1.4'
N N 0.0061 0.0033 'International Tables Vol C Tables 4.2.6.8 and 6.1.1.4'
O O 0.0106 0.0060 'International Tables Vol C Tables 4.2.6.8 and 6.1.1.4'
P P 0.1023 0.0942 'International Tables Vol C Tables 4.2.6.8 and 6.1.1.4'

loop_
_geom_angle_atom_site_label_1
_geom_angle_atom_site_label_2
_geom_angle_atom_site_label_3
_geom_angle
_geom_angle_site_symmetry_1
_geom_angle_site_symmetry_3
O1W Cd1 O2A 122.2(4) . 2_655
O1W Cd1 O2A 122.2(4) . .
O2A Cd1 O2A 94.3(5) 2_655 .
O1W Cd1 O2A 122.2(4) . 3_665
O2A Cd1 O2A 94.3(5) 2_655 3_665
O2A Cd1 O2A 94.3(5) . 3_665
O1W Cd1 O1 85.4(3) . 2_655
O2A Cd1 O1 37.6(4) 2_655 2_655
O2A Cd1 O1 124.6(5) . 2_655
O2A Cd1 O1 110.5(5) 3_665 2_655
O1W Cd1 O1 85.4(3) . .
O2A Cd1 O1 110.5(5) 2_655 .
O2A Cd1 O1 37.6(4) . .
O2A Cd1 O1 124.6(5) 3_665 .
O1 Cd1 O1 119.38(8) 2_655 .
O1W Cd1 O1 85.4(3) . 3_665
O2A Cd1 O1 124.6(5) 2_655 3_665
O2A Cd1 O1 110.5(5) . 3_665
O2A Cd1 O1 37.6(4) 3_665 3_665
O1 Cd1 O1 119.38(8) 2_655 3_665
O1 Cd1 O1 119.38(8) . 3_665
O1W Cd1 O2 130.1(3) . 2_655
O2A Cd1 O2 19.4(5) 2_655 2_655
O2A Cd1 O2 75.3(5) . 2_655
O2A Cd1 O2 99.7(5) 3_665 2_655
O1 Cd1 O2 52.8(4) 2_655 2_655
O1 Cd1 O2 92.4(5) . 2_655
O1 Cd1 O2 135.7(5) 3_665 2_655
O1W Cd1 O2 130.1(3) . .
O2A Cd1 O2 99.7(5) 2_655 .
O2A Cd1 O2 19.4(5) . .
O2A Cd1 O2 75.3(5) 3_665 .
O1 Cd1 O2 135.7(5) 2_655 .
O1 Cd1 O2 52.8(4) . .
O1 Cd1 O2 92.4(5) 3_665 .
O2 Cd1 O2 83.0(5) 2_655 .
O1W Cd1 O2 130.1(3) . 3_665
O2A Cd1 O2 75.3(5) 2_655 3_665
O2A Cd1 O2 99.7(5) . 3_665
O2A Cd1 O2 19.4(5) 3_665 3_665
O1 Cd1 O2 92.4(5) 2_655 3_665
O1 Cd1 O2 135.7(5) . 3_665
O1 Cd1 O2 52.8(4) 3_665 3_665
O2 Cd1 O2 83.0(5) 2_655 3_665
O2 Cd1 O2 83.0(5) . 3_665
O1W Cd1 O1A 81.6(3) . 2_655
O2A Cd1 O1A 54.0(5) 2_655 2_655
O2A Cd1 O1A 88.3(5) . 2_655
O2A Cd1 O1A 148.3(5) 3_665 2_655
O1 Cd1 O1A 45.8(6) 2_655 2_655
O1 Cd1 O1A 73.6(6) . 2_655
O1 Cd1 O1A 160.9(6) 3_665 2_655
O2 Cd1 O1A 50.5(4) 2_655 2_655
O2 Cd1 O1A 106.6(5) . 2_655
O2 Cd1 O1A 129.2(4) 3_665 2_655
O1W Cd1 O1A 81.6(3) . 3_665
O2A Cd1 O1A 88.3(5) 2_655 3_665
O2A Cd1 O1A 148.3(5) . 3_665
O2A Cd1 O1A 54.0(5) 3_665 3_665
O1 Cd1 O1A 73.6(6) 2_655 3_665
O1 Cd1 O1A 160.9(6) . 3_665
O1 Cd1 O1A 45.8(6) 3_665 3_665
O2 Cd1 O1A 106.6(5) 2_655 3_665
O2 Cd1 O1A 129.2(4) . 3_665
O2 Cd1 O1A 50.5(4) 3_665 3_665
O1A Cd1 O1A 117.91(14) 2_655 3_665
O1 C1 O2 130(2) . .
O1 C1 C2 116.8(14) . .
O2 C1 C2 112.9(13) . .
O1 C1 Cd1 63.9(12) . .
O2 C1 Cd1 66.2(12) . .
C2 C1 Cd1 177.2(9) . .
C1 O1 Cd1 89.7(12) . .
C1 O2 Cd1 87.4(12) . .
C6 C5 C4 120.0 . .
C6 C5 O3 124.0(7) . .
C4 C5 O3 116.0(7) . .
C5 C6 C7 120.0 . .
C5 C6 H6 120.0 . .
C7 C6 H6 120.0 . .
C2 C7 C6 120.0 . .
C2 C7 H7 120.0 . .
C6 C7 H7 120.0 . .
C7 C2 C3 120.0 . .
C7 C2 C1 120.3(8) . .
C3 C2 C1 119.7(7) . .
C4 C3 C2 120.0 . .
C4 C3 H3 120.0 . .
C2 C3 H3 120.0 . .
C3 C4 C5 120.0 . .
C3 C4 H4 120.0 . .
C5 C4 H4 120.0 . .
C5 O3 P1 128.1(7) . .
C1A O1A Cd1 93.9(10) . .
C1A O2A Cd1 101.6(11) . .
O2A C1A O1A 109.7(17) . .
O2A C1A C2A 127.4(14) . .
O1A C1A C2A 122.8(13) . .
C1A C2A C3A 122.3(8) . .
C1A C2A C7A 117.7(8) . .
C3A C2A C7A 120.0 . .
C4A C3A C2A 120.0 . .
C4A C3A H3A 120.0 . .
C2A C3A H3A 120.0 . .
C3A C4A C5A 120.0 . .
C3A C4A H4A 120.0 . .
C5A C4A H4A 120.0 . .
C6A C5A C4A 120.0 . .
C6A C5A O3A 123.8(7) . .
C4A C5A O3A 116.1(7) . .
C5A C6A C7A 120.0 . .
C5A C6A H6A 120.0 . .
C7A C6A H6A 120.0 . .
C6A C7A C2A 120.0 . .
C6A C7A H7A 120.0 . .
C2A C7A H7A 120.0 . .
C5A O3A P1 128.3(7) . 9
C5A O3A N1 128.3(7) . 9
P1 O3A N1 0.0(5) 9 9
O3 P1 O3A 104.6(6) . 8
O3 P1 N1 101.8(4) . 8
O3A P1 N1 113.0(4) 8 8
O3 P1 P1 101.8(4) . 8
O3A P1 P1 113.0(4) 8 8
N1 P1 P1 0.0(5) 8 8
O3 P1 P1 109.7(4) . 9
O3A P1 P1 107.1(4) 8 9
N1 P1 P1 119.60(4) 8 9
P1 P1 P1 119.60(4) 8 9
O3 P1 N1 109.7(4) . 9
O3A P1 N1 107.1(4) 8 9
N1 P1 N1 119.60(4) 8 9
P1 P1 N1 119.60(4) 8 9
P1 P1 N1 0.0(3) 9 9

loop_
_geom_bond_atom_site_label_1
_geom_bond_atom_site_label_2
_geom_bond_distance
_geom_bond_site_symmetry_2
Cd1 O1W 2.253(9) .
Cd1 O2A 2.278(16) 2_655
Cd1 O2A 2.278(16) .
Cd1 O2A 2.278(16) 3_665
Cd1 O1 2.364(13) 2_655
Cd1 O1 2.364(13) .
Cd1 O1 2.364(13) 3_665
Cd1 O2 2.410(15) 2_655
Cd1 O2 2.410(15) .
Cd1 O2 2.410(15) 3_665
Cd1 O1A 2.440(13) 2_655
Cd1 O1A 2.440(13) 3_665
C1 O1 1.171(11) .
C1 O2 1.171(11) .
C1 C2 1.61(2) .
C5 C6 1.3900 .
C5 C4 1.3900 .
C5 O3 1.409(9) .
C6 C7 1.3900 .
C6 H6 0.9300 .
C7 C2 1.3900 .
C7 H7 0.9300 .
C2 C3 1.3900 .
C3 C4 1.3900 .
C3 H3 0.9300 .
C4 H4 0.9300 .
O3 P1 1.559(9) .
O1A C1A 1.312(15) .
O2A C1A 1.312(15) .
C1A C2A 1.39(2) .
C2A C3A 1.3900 .
C2A C7A 1.3900 .
C3A C4A 1.3900 .
C3A H3A 0.9300 .
C4A C5A 1.3900 .
C4A H4A 0.9300 .
C5A C6A 1.3900 .
C5A O3A 1.409(9) .
C6A C7A 1.3900 .
C6A H6A 0.9300 .
C7A H7A 0.9300 .
O3A P1 1.560(9) 9
O3A N1 1.560(9) 9
P1 O3A 1.560(9) 8
P1 N1 1.585(3) 8
P1 P1 1.585(3) 8
P1 P1 1.585(3) 9
P1 N1 1.585(3) 9

loop_
_geom_torsion_atom_site_label_1
_geom_torsion_atom_site_label_2
_geom_torsion_atom_site_label_3
_geom_torsion_atom_site_label_4
_geom_torsion
_geom_torsion_site_symmetry_1
_geom_torsion_site_symmetry_4
O1W Cd1 C1 O1 -33.4(10) . .
O2A Cd1 C1 O1 100.4(11) 2_655 .
O2A Cd1 C1 O1 128(2) . .
O2A Cd1 C1 O1 -161.9(10) 3_665 .
O1 Cd1 C1 O1 67.5(10) 2_655 .
O1 Cd1 C1 O1 -123.8(11) 3_665 .
O2 Cd1 C1 O1 98.6(11) 2_655 .
O2 Cd1 C1 O1 175.8(17) . .
O2 Cd1 C1 O1 -179.4(10) 3_665 .
O1A Cd1 C1 O1 48.1(10) 2_655 .
O1A Cd1 C1 O1 -138.7(12) 3_665 .
O1W Cd1 C1 O2 150.8(10) . .
O2A Cd1 C1 O2 -75.4(9) 2_655 .
O2A Cd1 C1 O2 -47.6(17) . .
O2A Cd1 C1 O2 22.3(12) 3_665 .
O1 Cd1 C1 O2 -108.3(11) 2_655 .
O1 Cd1 C1 O2 -175.8(17) . .
O1 Cd1 C1 O2 60.4(11) 3_665 .
O2 Cd1 C1 O2 -77.3(13) 2_655 .
O2 Cd1 C1 O2 4.8(12) 3_665 .
O1A Cd1 C1 O2 -127.7(10) 2_655 .
O1A Cd1 C1 O2 45.5(15) 3_665 .
O1W Cd1 C1 C2 -138(16) . .
O2A Cd1 C1 C2 -5(16) 2_655 .
O2A Cd1 C1 C2 23(15) . .
O2A Cd1 C1 C2 93(16) 3_665 .
O1 Cd1 C1 C2 -37(16) 2_655 .
O1 Cd1 C1 C2 -105(16) . .
O1 Cd1 C1 C2 131(15) 3_665 .
O2 Cd1 C1 C2 -6(16) 2_655 .
O2 Cd1 C1 C2 71(15) . .
O2 Cd1 C1 C2 76(15) 3_665 .
O1A Cd1 C1 C2 -57(16) 2_655 .
O1A Cd1 C1 C2 116(16) 3_665 .
O2 C1 O1 Cd1 5(2) . .
C2 C1 O1 Cd1 177.0(10) . .
O1W Cd1 O1 C1 148.3(10) . .
O2A Cd1 O1 C1 -89.0(11) 2_655 .
O2A Cd1 O1 C1 -19.7(10) . .
O2A Cd1 O1 C1 21.9(12) 3_665 .
O1 Cd1 O1 C1 -129.5(10) 2_655 .
O1 Cd1 O1 C1 66.2(13) 3_665 .
O2 Cd1 O1 C1 -81.7(10) 2_655 .
O2 Cd1 O1 C1 -2.3(9) . .
O2 Cd1 O1 C1 0.8(13) 3_665 .
O1A Cd1 O1 C1 -129.1(10) 2_655 .
O1A Cd1 O1 C1 101.0(15) 3_665 .
O1 C1 O2 Cd1 -4.9(19) . .
C2 C1 O2 Cd1 -177.1(10) . .
O1W Cd1 O2 C1 -37.3(12) . .
O2A Cd1 O2 C1 110.8(10) 2_655 .
O2A Cd1 O2 C1 35.6(14) . .
O2A Cd1 O2 C1 -157.3(12) 3_665 .
O1 Cd1 O2 C1 98.3(11) 2_655 .
O1 Cd1 O2 C1 2.3(9) . .
O1 Cd1 O2 C1 -123.4(10) 3_665 .
O2 Cd1 O2 C1 100.8(13) 2_655 .
O2 Cd1 O2 C1 -175.4(11) 3_665 .
O1A Cd1 O2 C1 55.7(11) 2_655 .
O1A Cd1 O2 C1 -153.4(10) 3_665 .
C4 C5 C6 C7 0.0 . .
O3 C5 C6 C7 180.0 . .
C5 C6 C7 C2 0.0 . .
C6 C7 C2 C3 0.0 . .
C6 C7 C2 C1 180.0(9) . .
O1 C1 C2 C7 -169.7(12) . .
O2 C1 C2 C7 3.6(16) . .
Cd1 C1 C2 C7 -66(16) . .
O1 C1 C2 C3 10.3(17) . .
O2 C1 C2 C3 -176.4(12) . .
Cd1 C1 C2 C3 114(15) . .
C7 C2 C3 C4 0.0 . .
C1 C2 C3 C4 180.0(9) . .
C2 C3 C4 C5 0.0 . .
C6 C5 C4 C3 0.0 . .
O3 C5 C4 C3 180.0 . .
C6 C5 O3 P1 -14.9(7) . .
C4 C5 O3 P1 165.1(7) . .
O1W Cd1 O1A C1A -146.0(10) . .
O2A Cd1 O1A C1A -4.2(17) 2_655 .
O2A Cd1 O1A C1A -5.4(9) . .
O2A Cd1 O1A C1A 91.2(9) 3_665 .
O1 Cd1 O1A C1A -98.1(15) 2_655 .
O1 Cd1 O1A C1A -54.2(9) . .
O1 Cd1 O1A C1A 126.3(10) 3_665 .
O2 Cd1 O1A C1A -10.0(12) 2_655 .
O2 Cd1 O1A C1A 18.9(9) . .
O2 Cd1 O1A C1A 84.6(10) 3_665 .
O1A Cd1 O1A C1A -70.1(12) 2_655 .
O1A Cd1 O1A C1A 138.2(9) 3_665 .
O1W Cd1 O2A C1A 53.4(12) . .
O2A Cd1 O2A C1A -173.9(10) 2_655 .
O2A Cd1 O2A C1A -79.3(14) 3_665 .
O1 Cd1 O2A C1A 162.1(9) 2_655 .
O1 Cd1 O2A C1A 67.5(12) . .
O1 Cd1 O2A C1A -44.4(12) 3_665 .
O2 Cd1 O2A C1A -178.2(12) 2_655 .
O2 Cd1 O2A C1A -66.8(18) . .
O2 Cd1 O2A C1A -98.1(12) 3_665 .
O1A Cd1 O2A C1A 132.4(11) 2_655 .
O1A Cd1 O2A C1A -80.2(14) 3_665 .
Cd1 O2A C1A O1A -8.8(15) . .
Cd1 O2A C1A C2A 174.0(12) . .
Cd1 O1A C1A O2A 8.1(14) . .
Cd1 O1A C1A C2A -174.6(12) . .
O2A C1A C2A C3A 165.2(14) . .
O1A C1A C2A C3A -11.7(18) . .
O2A C1A C2A C7A -15(2) . .
O1A C1A C2A C7A 168.2(12) . .
C1A C2A C3A C4A 179.9(11) . .
C7A C2A C3A C4A 0.0 . .
C2A C3A C4A C5A 0.0 . .
C3A C4A C5A C6A 0.0 . .
C3A C4A C5A O3A 178.0(9) . .
C4A C5A C6A C7A 0.0 . .
O3A C5A C6A C7A -177.8(10) . .
C5A C6A C7A C2A 0.0 . .
C1A C2A C7A C6A -179.9(11) . .
C3A C2A C7A C6A 0.0 . .
C6A C5A O3A P1 5.6(13) . 9
C4A C5A O3A P1 -172.3(7) . 9
C6A C5A O3A N1 5.6(13) . 9
C4A C5A O3A N1 -172.3(7) . 9
C5 O3 P1 O3A 59.7(7) . 8
C5 O3 P1 N1 177.5(5) . 8
C5 O3 P1 P1 177.5(5) . 8
C5 O3 P1 P1 -54.9(7) . 9
C5 O3 P1 N1 -54.9(7) . 9

loop_
_platon_squeeze_void_nr
_platon_squeeze_void_average_x
_platon_squeeze_void_average_y
_platon_squeeze_void_average_z
_platon_squeeze_void_volume
_platon_squeeze_void_count_electrons
1 0.000 0.500 -0.022 235.6 0.2
2 0.500 1.000 -0.028 235.6 -0.4
3 0.500 0.500 -0.021 235.9 -0.2
